data_7053736
loop_
_publ_author_name
'Cuesta, Luciano'
'Morales, Dolores'
'P\'erez, Julio'
'Miguel, Daniel'

_publ_section_title
;
 A new route for the synthesis of an alkylideneamido complex
;
_journal_issue 6
_journal_name_full 'New Journal of Chemistry'
_journal_page_first 917
_journal_paper_doi 10.1039/b801799a
_journal_volume 32
_journal_year 2008
_chemical_formula_sum 'C28 H18 N3 O3 Re'
_chemical_formula_weight 630.65
_chemical_name_systematic
;
?
;
_space_group_IT_number 14
_symmetry_cell_setting monoclinic
_symmetry_space_group_name_Hall '-P 2yn'
_symmetry_space_group_name_H-M 'P 1 21/n 1'
_atom_sites_solution_hydrogens geom
_atom_sites_solution_primary direct
_atom_sites_solution_secondary difmap
_audit_creation_method SHELXL-97
_cell_angle_alpha 90.00
_cell_angle_beta 102.729(11)
_cell_angle_gamma 90.00
_cell_formula_units_Z 4
_cell_length_a 11.039(7)
_cell_length_b 11.132(7)
_cell_length_c 20.671(13)
_cell_measurement_temperature 299(2)
_cell_volume 2478(3)
_computing_cell_refinement 'Bruker SMART'
_computing_data_collection 'Bruker SMART'
_computing_data_reduction 'Bruker SHELXTL'
_computing_molecular_graphics 'Bruker SHELXTL'
_computing_publication_material 'Bruker SHELXTL'
_computing_structure_refinement 'SHELXL-97 (Sheldrick, 1997)'
_computing_structure_solution 'SHELXS-97 (Sheldrick, 1990)'
_diffrn_ambient_temperature 299(2)
_diffrn_measured_fraction_theta_full 0.992
_diffrn_measured_fraction_theta_max 0.992
_diffrn_measurement_device_type 'CCD area detector'
_diffrn_measurement_method 'phi and omega scans'
_diffrn_radiation_monochromator graphite
_diffrn_radiation_source 'fine-focus sealed tube'
_diffrn_radiation_type MoK\a
_diffrn_radiation_wavelength 0.71073
_diffrn_reflns_av_R_equivalents 0.0481
_diffrn_reflns_av_sigmaI/netI 0.0556
_diffrn_reflns_limit_h_max 12
_diffrn_reflns_limit_h_min -12
_diffrn_reflns_limit_k_max 7
_diffrn_reflns_limit_k_min -12
_diffrn_reflns_limit_l_max 23
_diffrn_reflns_limit_l_min -22
_diffrn_reflns_number 10733
_diffrn_reflns_theta_full 23.37
_diffrn_reflns_theta_max 23.37
_diffrn_reflns_theta_min 1.94
_exptl_absorpt_coefficient_mu 4.938
_exptl_absorpt_correction_T_max 1.000000
_exptl_absorpt_correction_T_min 0.576289
_exptl_absorpt_correction_type multi-scan
_exptl_absorpt_process_details SADABS
_exptl_crystal_colour RED
_exptl_crystal_density_diffrn 1.691
_exptl_crystal_density_method 'not measured'
_exptl_crystal_description PLATE
_exptl_crystal_F_000 1224
_exptl_crystal_size_max 0.23
_exptl_crystal_size_mid 0.14
_exptl_crystal_size_min 0.08
_refine_diff_density_max 1.073
_refine_diff_density_min -0.927
_refine_diff_density_rms 0.095
_refine_ls_extinction_method none
_refine_ls_goodness_of_fit_ref 1.035
_refine_ls_hydrogen_treatment constr
_refine_ls_matrix_type full
_refine_ls_number_parameters 316
_refine_ls_number_reflns 3586
_refine_ls_number_restraints 0
_refine_ls_restrained_S_all 1.035
_refine_ls_R_factor_all 0.0720
_refine_ls_R_factor_gt 0.0401
_refine_ls_shift/su_max 0.003
_refine_ls_shift/su_mean 0.001
_refine_ls_structure_factor_coef Fsqd
_refine_ls_weighting_details 'calc w=1/[\s^2^(Fo^2^)+(0.0337P)^2^+0.0000P] where P=(Fo^2^+2Fc^2^)/3'
_refine_ls_weighting_scheme calc
_refine_ls_wR_factor_gt 0.0766
_refine_ls_wR_factor_ref 0.0836
_reflns_number_gt 2429
_reflns_number_total 3586
_reflns_threshold_expression >2sigma(I)
_cod_data_source_file b801799asup1.cif
_cod_data_source_block Compound_3_(lc10am)
_cod_depositor_comments
;
The following automatic conversions were performed:

'_symmetry_cell_setting' value 'Monoclinic' changed to 'monoclinic'
according to /home/saulius/struct/CIF-dictionaries/cif_core.dic
dictionary named 'cif_core.dic' version 2.4.2 from
2011-04-26.

'_exptl_absorpt_correction_type' value 'MULTI-SCAN'
changed to 'multi-scan' according to
/home/saulius/struct/CIF-dictionaries/cif_core.dic dictionary named
'cif_core.dic' version 2.4.2 from 2011-04-26.

Automatic conversion script
Id: cif_fix_values 1891 2012-01-12 08:04:46Z andrius 
;
_cod_original_sg_symbol_H-M P2(1)/n
_cod_database_code 7053736

loop_
_symmetry_equiv_pos_as_xyz
'x, y, z'
'-x+1/2, y+1/2, -z+1/2'
'-x, -y, -z'
'x-1/2, -y-1/2, z-1/2'

loop_
_atom_site_label
_atom_site_type_symbol
_atom_site_fract_x
_atom_site_fract_y
_atom_site_fract_z
_atom_site_U_iso_or_equiv
_atom_site_adp_type
_atom_site_occupancy
_atom_site_symmetry_multiplicity
_atom_site_calc_flag
_atom_site_refinement_flags
Re1 Re 0.44481(3) 0.35861(4) 0.169405(16) 0.06707(16) Uani 1 1 d .
N1 N 0.4589(6) 0.5521(7) 0.1826(4) 0.076(2) Uani 1 1 d .
N2 N 0.4139(7) 0.3914(11) 0.2683(4) 0.098(3) Uani 1 1 d .
N3 N 0.2524(6) 0.4027(6) 0.1441(3) 0.0680(19) Uani 1 1 d .
C1 C 0.6193(11) 0.3320(9) 0.2025(4) 0.096(3) Uani 1 1 d .
O1 O 0.7254(7) 0.3103(8) 0.2216(4) 0.148(4) Uani 1 1 d .
C2 C 0.4230(8) 0.2024(14) 0.1675(4) 0.100(4) Uani 1 1 d .
O2 O 0.4066(8) 0.0917(8) 0.1691(4) 0.137(3) Uani 1 1 d .
C3 C 0.4694(7) 0.3520(8) 0.0818(5) 0.079(3) Uani 1 1 d .
O3 O 0.4864(6) 0.3503(6) 0.0277(3) 0.097(2) Uani 1 1 d .
C4 C 0.1656(7) 0.3658(8) 0.0992(4) 0.059(2) Uani 1 1 d .
C5 C 0.1853(7) 0.2775(9) 0.0512(4) 0.069(2) Uani 1 1 d .
C6 C 0.2081(8) 0.2022(9) 0.0139(5) 0.077(3) Uani 1 1 d .
C11 C 0.4803(8) 0.6334(12) 0.1381(6) 0.106(3) Uani 1 1 d .
H11 H 0.4925 0.6058 0.0976 0.127 Uiso 1 1 calc R
C12 C 0.4851(11) 0.7595(13) 0.1501(8) 0.148(6) Uani 1 1 d .
H12 H 0.5022 0.8165 0.1205 0.177 Uiso 1 1 calc R
C13 C 0.461(2) 0.787(2) 0.2124(12) 0.212(13) Uani 1 1 d .
H13 H 0.4600 0.8680 0.2226 0.255 Uiso 1 1 calc R
C14 C 0.440(2) 0.714(2) 0.2576(10) 0.205(11) Uani 1 1 d .
H14 H 0.4259 0.7405 0.2980 0.246 Uiso 1 1 calc R
C15 C 0.4386(10) 0.5894(15) 0.2407(7) 0.127(5) Uani 1 1 d .
C16 C 0.4151(11) 0.5046(17) 0.2901(6) 0.134(6) Uani 1 1 d .
C17 C 0.3983(19) 0.535(2) 0.3513(8) 0.218(10) Uani 1 1 d .
H17 H 0.4022 0.6132 0.3669 0.262 Uiso 1 1 calc R
C18 C 0.376(3) 0.439(3) 0.3868(13) 0.259(17) Uani 1 1 d .
H18 H 0.3588 0.4588 0.4277 0.311 Uiso 1 1 calc R
C19 C 0.373(2) 0.325(2) 0.3740(10) 0.223(12) Uani 1 1 d .
H19 H 0.3604 0.2654 0.4032 0.267 Uiso 1 1 calc R
C20 C 0.3929(10) 0.3041(14) 0.3079(6) 0.139(5) Uani 1 1 d .
H20 H 0.3907 0.2254 0.2926 0.167 Uiso 1 1 calc R
C21 C 0.0354(7) 0.4091(8) 0.0914(4) 0.064(2) Uani 1 1 d .
C22 C -0.0584(8) 0.3771(9) 0.0396(5) 0.094(3) Uani 1 1 d .
H22 H -0.0417 0.3247 0.0076 0.113 Uiso 1 1 calc R
C23 C -0.1783(9) 0.4209(13) 0.0334(6) 0.117(4) Uani 1 1 d .
H23 H -0.2407 0.3999 -0.0030 0.141 Uiso 1 1 calc R
C24 C -0.2029(11) 0.4942(12) 0.0807(8) 0.116(4) Uani 1 1 d .
H24 H -0.2831 0.5232 0.0772 0.140 Uiso 1 1 calc R
C25 C -0.1122(12) 0.5263(11) 0.1334(6) 0.117(4) Uani 1 1 d .
H25 H -0.1301 0.5760 0.1663 0.141 Uiso 1 1 calc R
C26 C 0.0066(8) 0.4845(9) 0.1377(5) 0.087(3) Uani 1 1 d .
H26 H 0.0692 0.5084 0.1732 0.105 Uiso 1 1 calc R
C31 C 0.2437(9) 0.1085(9) -0.0276(5) 0.086(3) Uani 1 1 d .
C32 C 0.3106(16) 0.0170(14) -0.0019(7) 0.217(9) Uani 1 1 d .
H32 H 0.3388 0.0136 0.0439 0.260 Uiso 1 1 calc R
C33 C 0.341(2) -0.073(2) -0.0391(10) 0.296(15) Uani 1 1 d .
H33 H 0.3887 -0.1368 -0.0182 0.355 Uiso 1 1 calc R
C34 C 0.3038(16) -0.0742(16) -0.1035(11) 0.181(7) Uani 1 1 d .
H34 H 0.3150 -0.1418 -0.1279 0.217 Uiso 1 1 calc R
C35 C 0.2519(14) 0.0204(17) -0.1322(7) 0.161(6) Uani 1 1 d .
H35 H 0.2362 0.0266 -0.1782 0.193 Uiso 1 1 calc R
C36 C 0.2182(12) 0.1157(12) -0.0942(6) 0.148(5) Uani 1 1 d .
H36 H 0.1784 0.1833 -0.1153 0.177 Uiso 1 1 calc R

loop_
_atom_site_aniso_label
_atom_site_aniso_U_11
_atom_site_aniso_U_22
_atom_site_aniso_U_33
_atom_site_aniso_U_23
_atom_site_aniso_U_13
_atom_site_aniso_U_12
Re1 0.0659(2) 0.0662(3) 0.0668(2) -0.0053(2) 0.00938(15) 0.0132(2)
N1 0.065(5) 0.068(6) 0.084(6) -0.020(5) -0.005(4) 0.021(4)
N2 0.089(5) 0.159(10) 0.044(4) 0.005(6) 0.012(4) 0.039(6)
N3 0.064(4) 0.078(5) 0.062(4) 0.005(4) 0.015(3) 0.003(4)
C1 0.114(8) 0.093(9) 0.080(6) -0.024(5) 0.021(6) 0.002(7)
O1 0.072(5) 0.191(9) 0.163(7) -0.027(6) -0.013(5) 0.046(5)
C2 0.060(6) 0.173(13) 0.063(6) 0.016(8) 0.006(4) 0.017(8)
O2 0.172(8) 0.071(5) 0.158(7) 0.018(6) 0.013(6) 0.018(6)
C3 0.046(5) 0.061(6) 0.122(8) -0.011(6) 0.003(5) 0.002(4)
O3 0.103(5) 0.112(6) 0.082(4) -0.012(4) 0.034(4) 0.003(4)
C4 0.064(5) 0.058(6) 0.054(4) 0.008(4) 0.010(4) 0.001(5)
C5 0.067(6) 0.067(7) 0.071(6) 0.000(5) 0.008(4) 0.005(5)
C6 0.072(6) 0.069(7) 0.088(7) 0.008(6) 0.015(5) 0.017(5)
C11 0.082(7) 0.087(10) 0.135(9) 0.009(8) -0.007(6) -0.007(7)
C12 0.119(10) 0.068(10) 0.223(17) 0.052(10) -0.032(10) -0.018(8)
C13 0.204(18) 0.17(2) 0.22(2) -0.14(2) -0.051(19) 0.050(17)
C14 0.28(2) 0.17(2) 0.128(16) -0.041(14) -0.023(16) 0.074(19)
C15 0.117(9) 0.147(14) 0.092(10) -0.064(10) -0.031(7) 0.060(9)
C16 0.148(11) 0.189(16) 0.053(8) -0.039(9) 0.000(7) 0.086(10)
C17 0.32(2) 0.23(2) 0.109(13) -0.031(13) 0.054(13) 0.14(2)
C18 0.32(3) 0.32(4) 0.17(2) 0.09(3) 0.132(19) 0.16(3)
C19 0.202(17) 0.34(4) 0.127(16) 0.12(2) 0.031(12) 0.12(2)
C20 0.125(9) 0.224(17) 0.068(7) 0.048(9) 0.020(6) 0.060(9)
C21 0.060(5) 0.064(6) 0.070(5) 0.011(5) 0.020(5) 0.007(4)
C22 0.069(6) 0.108(9) 0.101(7) -0.009(6) 0.010(5) -0.001(6)
C23 0.059(7) 0.136(11) 0.141(11) 0.016(9) -0.010(6) -0.003(7)
C24 0.082(9) 0.105(10) 0.168(13) 0.029(9) 0.041(9) 0.022(7)
C25 0.107(9) 0.110(10) 0.141(11) 0.007(8) 0.039(8) 0.025(8)
C26 0.071(7) 0.080(7) 0.110(8) 0.006(6) 0.019(5) 0.018(5)
C31 0.103(7) 0.073(8) 0.084(7) 0.001(6) 0.027(6) 0.033(6)
C32 0.35(2) 0.164(15) 0.122(11) -0.022(10) 0.029(12) 0.166(16)
C33 0.50(4) 0.23(2) 0.145(15) -0.035(16) 0.05(2) 0.21(2)
C34 0.211(17) 0.122(14) 0.21(2) -0.078(14) 0.041(14) 0.062(12)
C35 0.187(15) 0.176(17) 0.112(10) -0.067(12) 0.016(10) 0.042(13)
C36 0.197(13) 0.144(14) 0.093(9) -0.009(9) 0.011(8) 0.067(10)

loop_
_atom_type_symbol
_atom_type_description
_atom_type_scat_dispersion_real
_atom_type_scat_dispersion_imag
_atom_type_scat_source
C C 0.0033 0.0016 'International Tables Vol C Tables 4.2.6.8 and 6.1.1.4'
H H 0.0000 0.0000 'International Tables Vol C Tables 4.2.6.8 and 6.1.1.4'
N N 0.0061 0.0033 'International Tables Vol C Tables 4.2.6.8 and 6.1.1.4'
O O 0.0106 0.0060 'International Tables Vol C Tables 4.2.6.8 and 6.1.1.4'
Re Re -1.0185 7.2310 'International Tables Vol C Tables 4.2.6.8 and 6.1.1.4'

loop_
_geom_angle_atom_site_label_1
_geom_angle_atom_site_label_2
_geom_angle_atom_site_label_3
_geom_angle
C2 Re1 C3 89.3(4)
C2 Re1 C1 88.7(4)
C3 Re1 C1 89.5(4)
C2 Re1 N3 95.6(3)
C3 Re1 N3 96.9(3)
C1 Re1 N3 172.4(3)
C2 Re1 N1 172.3(4)
C3 Re1 N1 97.9(4)
C1 Re1 N1 94.0(3)
N3 Re1 N1 80.9(2)
C2 Re1 N2 97.9(4)
C3 Re1 N2 172.5(4)
C1 Re1 N2 92.5(3)
N3 Re1 N2 80.6(2)
N1 Re1 N2 74.8(4)
C15 N1 C11 119.6(11)
C15 N1 Re1 113.5(9)
C11 N1 Re1 126.8(8)
C20 N2 C16 118.3(12)
C20 N2 Re1 122.9(10)
C16 N2 Re1 118.8(9)
C4 N3 Re1 131.9(6)
O1 C1 Re1 176.9(9)
O2 C2 Re1 177.1(9)
O3 C3 Re1 178.4(8)
N3 C4 C5 121.8(7)
N3 C4 C21 122.5(8)
C5 C4 C21 115.7(7)
C6 C5 C4 176.2(9)
C5 C6 C31 175.8(9)
N1 C11 C12 123.2(13)
C13 C12 C11 111.4(15)
C14 C13 C12 129(2)
C13 C14 C15 115(2)
N1 C15 C14 121.8(17)
N1 C15 C16 121.4(13)
C14 C15 C16 116.8(15)
N2 C16 C17 123.4(18)
N2 C16 C15 111.5(11)
C17 C16 C15 125.1(18)
C18 C17 C16 113(2)
C19 C18 C17 131(3)
C18 C19 C20 111(2)
N2 C20 C19 123.1(17)
C26 C21 C22 117.3(8)
C26 C21 C4 119.5(8)
C22 C21 C4 123.2(8)
C21 C22 C23 121.6(10)
C24 C23 C22 119.1(11)
C23 C24 C25 120.8(12)
C24 C25 C26 119.1(12)
C21 C26 C25 122.1(10)
C32 C31 C36 115.9(11)
C32 C31 C6 121.4(10)
C36 C31 C6 122.5(10)
C31 C32 C33 122.5(15)
C34 C33 C32 121.8(18)
C35 C34 C33 118.4(16)
C34 C35 C36 120.2(15)
C31 C36 C35 120.1(12)

loop_
_geom_bond_atom_site_label_1
_geom_bond_atom_site_label_2
_geom_bond_distance
Re1 C2 1.754(16)
Re1 C3 1.891(11)
Re1 C1 1.919(12)
Re1 N3 2.130(6)
Re1 N1 2.172(8)
Re1 N2 2.176(8)
N1 C15 1.336(13)
N1 C11 1.347(12)
N2 C20 1.324(15)
N2 C16 1.338(15)
N3 C4 1.248(8)
C1 O1 1.176(10)
C2 O2 1.248(14)
C3 O3 1.174(10)
C4 C5 1.447(12)
C4 C21 1.490(10)
C5 C6 1.202(11)
C6 C31 1.459(13)
C11 C12 1.424(15)
C12 C13 1.40(2)
C13 C14 1.30(3)
C14 C15 1.43(2)
C15 C16 1.454(19)
C16 C17 1.360(17)
C17 C18 1.34(3)
C18 C19 1.30(3)
C19 C20 1.45(2)
C21 C26 1.361(11)
C21 C22 1.364(11)
C22 C23 1.391(13)
C23 C24 1.347(14)
C24 C25 1.355(14)
C25 C26 1.377(12)
C31 C32 1.302(14)
C31 C36 1.345(13)
C32 C33 1.352(19)
C33 C34 1.303(18)
C34 C35 1.281(18)
C35 C36 1.418(16)
